data_4029601
loop_
_publ_author_name
'Mitra, Tapobrata'
'Jana, Saibal'
'Pandey, Sharmila'
'Bhattacharya, Prabuddha'
'Khamrai, Uttam K.'
'Anoop, Anakuthil'
'Basak, Amit'

_publ_section_title
;
 Asymmetric garratt-braverman cyclization: a route to axially chiral aryl
 naphthalene-amino Acid hybrids.
;
_journal_issue 12
_journal_name_full 'The Journal of organic chemistry'
_journal_page_first 5608
_journal_page_last 5616
_journal_paper_doi 10.1021/jo500771g
_journal_volume 79
_journal_year 2014
_chemical_formula_sum 'C22 H18 O6 S'
_chemical_formula_weight 410.42
_chemical_name_systematic
; 
 ? 
;
_space_group_IT_number 2
_symmetry_space_group_name_Hall '-P 1'
_symmetry_space_group_name_H-M 'P -1'
_atom_sites_solution_hydrogens geom
_atom_sites_solution_primary direct
_atom_sites_solution_secondary difmap
_audit_creation_method SHELXL-97
_cell_angle_alpha 102.679(5)
_cell_angle_beta 97.844(6)
_cell_angle_gamma 90.512(5)
_cell_formula_units_Z 4
_cell_length_a 8.8819(17)
_cell_length_b 13.355(3)
_cell_length_c 16.688(3)
_cell_measurement_temperature 293(2)
_cell_volume 1911.6(7)
_computing_structure_refinement 'SHELXL-97 (Sheldrick, 1997)'
_computing_structure_solution 'SHELXS-97 (Sheldrick, 1990)'
_diffrn_ambient_temperature 293(2)
_diffrn_measured_fraction_theta_full 0.825
_diffrn_measured_fraction_theta_max 0.825
_diffrn_radiation_monochromator graphite
_diffrn_radiation_source 'fine-focus sealed tube'
_diffrn_radiation_type MoK\a
_diffrn_radiation_wavelength 0.71073
_diffrn_reflns_av_R_equivalents 0.0275
_diffrn_reflns_av_sigmaI/netI 0.0364
_diffrn_reflns_limit_h_max 12
_diffrn_reflns_limit_h_min -10
_diffrn_reflns_limit_k_max 17
_diffrn_reflns_limit_k_min -18
_diffrn_reflns_limit_l_max 24
_diffrn_reflns_limit_l_min -23
_diffrn_reflns_number 27983
_diffrn_reflns_theta_full 31.43
_diffrn_reflns_theta_max 31.43
_diffrn_reflns_theta_min 1.56
_exptl_absorpt_coefficient_mu 0.207
_exptl_crystal_density_diffrn 1.426
_exptl_crystal_density_method 'not measured'
_exptl_crystal_F_000 856
_refine_diff_density_max 0.942
_refine_diff_density_min -0.842
_refine_diff_density_rms 0.052
_refine_ls_extinction_method none
_refine_ls_goodness_of_fit_ref 1.052
_refine_ls_hydrogen_treatment mixed
_refine_ls_matrix_type full
_refine_ls_number_parameters 523
_refine_ls_number_reflns 10449
_refine_ls_number_restraints 0
_refine_ls_restrained_S_all 1.052
_refine_ls_R_factor_all 0.0935
_refine_ls_R_factor_gt 0.0628
_refine_ls_shift/su_max 0.003
_refine_ls_shift/su_mean 0.000
_refine_ls_structure_factor_coef Fsqd
_refine_ls_weighting_details 'calc w=1/[\s^2^(Fo^2^)+(0.0665P)^2^+1.1634P] where P=(Fo^2^+2Fc^2^)/3'
_refine_ls_weighting_scheme calc
_refine_ls_wR_factor_gt 0.1550
_refine_ls_wR_factor_ref 0.1735
_reflns_number_gt 6992
_reflns_number_total 10449
_reflns_threshold_expression >2sigma(I)
_cod_data_source_file jo500771g_si_002.cif
_cod_data_source_block shelxl
_cod_depositor_comments 'Adding full bibliography for 4029600--4029601.cif.'
_cod_original_cell_volume 1911.6(6)
_cod_database_code 4029601

loop_
_symmetry_equiv_pos_as_xyz
'x, y, z'
'-x, -y, -z'

loop_
_atom_site_label
_atom_site_type_symbol
_atom_site_fract_x
_atom_site_fract_y
_atom_site_fract_z
_atom_site_U_iso_or_equiv
_atom_site_adp_type
_atom_site_occupancy
_atom_site_symmetry_multiplicity
_atom_site_calc_flag
_atom_site_refinement_flags
C10 C 0.6015(3) 0.55855(17) 0.11821(13) 0.0404(5) Uani 1 1 d .
C9 C 0.4702(2) 0.80804(17) 0.24979(13) 0.0373(4) Uani 1 1 d .
C12 C 0.8822(3) 0.73280(19) 0.30679(14) 0.0457(5) Uani 1 1 d .
H12 H 0.8333 0.7776 0.3449 0.055 Uiso 1 1 calc R
C14 C 0.9696(2) 0.56251(17) 0.25447(12) 0.0362(4) Uani 1 1 d .
C11 C 0.9428(3) 0.76817(18) 0.24437(14) 0.0434(5) Uani 1 1 d .
H11 H 0.9343 0.8368 0.2419 0.052 Uiso 1 1 calc R
C13 C 0.8952(3) 0.63258(18) 0.31157(13) 0.0421(5) Uani 1 1 d .
H13 H 0.8543 0.6097 0.3531 0.051 Uiso 1 1 calc R
C17 C 1.1086(2) 0.52737(17) 0.13498(13) 0.0387(5) Uani 1 1 d .
H17 H 1.1494 0.5489 0.0928 0.046 Uiso 1 1 calc R
C18 C 1.0721(3) 0.74495(18) 0.11989(15) 0.0466(5) Uani 1 1 d .
C16 C 1.0146(2) 0.70363(17) 0.18674(13) 0.0381(5) Uani 1 1 d .
C15 C 1.0313(2) 0.59764(16) 0.19039(12) 0.0347(4) Uani 1 1 d .
C19 C 0.4049(3) 0.98984(17) 0.32072(14) 0.0412(5) Uani 1 1 d .
C21 C 0.5507(3) 0.95570(17) 0.20239(13) 0.0409(5) Uani 1 1 d .
C20 C 0.4797(3) 0.91693(17) 0.25753(13) 0.0387(5) Uani 1 1 d .
C23 C 1.0604(3) 0.39278(17) 0.20567(13) 0.0387(5) Uani 1 1 d .
C22 C 1.1234(2) 0.42851(17) 0.14321(13) 0.0375(5) Uani 1 1 d .
C25 C 0.9103(3) 0.41556(17) 0.32257(13) 0.0391(5) Uani 1 1 d .
C24 C 0.9851(2) 0.45799(17) 0.26105(12) 0.0372(5) Uani 1 1 d .
C26 C 0.4825(3) 1.04698(17) 0.39620(14) 0.0410(5) Uani 1 1 d .
C27 C 0.6473(3) 1.03448(19) 0.42109(14) 0.0465(5) Uani 1 1 d .
C28 C 0.4034(3) 1.11794(19) 0.44771(16) 0.0505(6) Uani 1 1 d .
H28 H 0.4543 1.1556 0.4978 0.061 Uiso 1 1 calc R
C30 C 0.1756(3) 1.0784(2) 0.35194(18) 0.0588(7) Uani 1 1 d .
H30 H 0.0734 1.0890 0.3367 0.071 Uiso 1 1 calc R
C29 C 0.2520(3) 1.0070(2) 0.30000(16) 0.0525(6) Uani 1 1 d .
H29 H 0.1995 0.9697 0.2502 0.063 Uiso 1 1 calc R
C31 C 0.2519(3) 1.1334(2) 0.42598(18) 0.0584(7) Uani 1 1 d .
H31 H 0.2012 1.1809 0.4612 0.070 Uiso 1 1 calc R
C32 C 0.5734(3) 1.06792(19) 0.20378(17) 0.0549(7) Uani 1 1 d .
H32A H 0.5993 1.1079 0.2602 0.066 Uiso 1 1 calc R
H32B H 0.4827 1.0945 0.1777 0.066 Uiso 1 1 calc R
O6 O 0.5899(2) 0.46244(13) 0.12721(11) 0.0591(5) Uani 1 1 d .
O3 O 0.7038(2) 1.10685(14) 0.48774(11) 0.0564(5) Uani 1 1 d .
O4 O 0.7234(2) 0.96892(18) 0.38823(13) 0.0796(7) Uani 1 1 d .
C38 C 0.9870(3) 0.39814(16) 0.39729(13) 0.0380(5) Uani 1 1 d .
C37 C 0.9069(3) 0.35345(19) 0.44803(14) 0.0456(5) Uani 1 1 d .
H37 H 0.9575 0.3420 0.4976 0.055 Uiso 1 1 calc R
C39 C 1.1526(3) 0.42519(18) 0.42284(14) 0.0430(5) Uani 1 1 d .
C34 C 0.7564(3) 0.3867(2) 0.30153(15) 0.0481(6) Uani 1 1 d .
H34 H 0.7042 0.3975 0.2521 0.058 Uiso 1 1 calc R
C36 C 0.7550(3) 0.3262(2) 0.42604(16) 0.0518(6) Uani 1 1 d .
H36 H 0.7034 0.2971 0.4608 0.062 Uiso 1 1 calc R
C35 C 0.6791(3) 0.3421(2) 0.35260(16) 0.0525(6) Uani 1 1 d .
H35 H 0.5765 0.3230 0.3372 0.063 Uiso 1 1 calc R
O10 O 1.20832(19) 0.38535(14) 0.48777(11) 0.0535(4) Uani 1 1 d .
O9 O 1.2290(2) 0.47494(18) 0.39168(12) 0.0732(6) Uani 1 1 d .
O8 O 1.0651(3) 0.84470(15) 0.13066(13) 0.0778(7) Uani 1 1 d .
O7 O 1.1121(5) 0.69650(19) 0.05910(17) 0.1289(13) Uani 1 1 d .
O12 O 1.2356(3) 0.15300(14) 0.09975(12) 0.0681(6) Uani 1 1 d .
O13 O 1.3826(2) 0.28745(17) 0.20666(13) 0.0713(6) Uani 1 1 d .
O11 O 0.6636(3) 0.57862(15) 0.06398(13) 0.0765(7) Uani 1 1 d .
C42 C 0.6628(4) 0.3862(2) 0.07104(18) 0.0638(8) Uani 1 1 d .
H42A H 0.6472 0.3198 0.0826 0.096 Uiso 1 1 calc R
H42B H 0.7698 0.4030 0.0784 0.096 Uiso 1 1 calc R
H42C H 0.6197 0.3851 0.0149 0.096 Uiso 1 1 calc R
C41 C 1.3687(3) 0.4025(2) 0.51665(19) 0.0645(7) Uani 1 1 d .
H41A H 1.3957 0.3709 0.5627 0.097 Uiso 1 1 calc R
H41B H 1.3924 0.4750 0.5339 0.097 Uiso 1 1 calc R
H41C H 1.4250 0.3731 0.4726 0.097 Uiso 1 1 calc R
C40 C 0.8641(3) 1.1061(3) 0.5163(2) 0.0695(8) Uani 1 1 d .
H40A H 0.8911 1.1610 0.5643 0.104 Uiso 1 1 calc R
H40B H 0.9205 1.1153 0.4731 0.104 Uiso 1 1 calc R
H40C H 0.8876 1.0416 0.5306 0.104 Uiso 1 1 calc R
C43 C 1.1244(5) 0.8917(2) 0.0702(2) 0.0809(10) Uani 1 1 d .
H43A H 1.1126 0.9645 0.0844 0.121 Uiso 1 1 calc R
H43B H 1.0697 0.8637 0.0161 0.121 Uiso 1 1 calc R
H43C H 1.2303 0.8779 0.0702 0.121 Uiso 1 1 calc R
C44 C 1.2056(3) 0.34832(18) 0.08898(14) 0.0461(5) Uani 1 1 d .
H44A H 1.2985 0.3772 0.0771 0.055 Uiso 1 1 calc R
H44B H 1.1417 0.3185 0.0371 0.055 Uiso 1 1 calc R
C45 C 1.0863(3) 0.28147(18) 0.20459(16) 0.0502(6) Uani 1 1 d .
H45A H 0.9982 0.2385 0.1758 0.060 Uiso 1 1 calc R
H45B H 1.1092 0.2705 0.2605 0.060 Uiso 1 1 calc R
S1 S 1.24564(7) 0.25561(5) 0.14992(4) 0.04720(16) Uani 1 1 d .
S2 S 0.72697(11) 1.07041(5) 0.14612(6) 0.0746(3) Uani 1 1 d .
C4 C 0.5357(2) 0.74122(16) 0.18526(12) 0.0345(4) Uani 1 1 d .
C5 C 0.5287(2) 0.63258(16) 0.18150(13) 0.0373(4) Uani 1 1 d .
C3 C 0.6071(3) 0.78549(17) 0.12969(13) 0.0397(5) Uani 1 1 d .
H3 H 0.6501 0.7434 0.0873 0.048 Uiso 1 1 calc R
C2 C 0.6132(3) 0.88929(17) 0.13787(13) 0.0403(5) Uani 1 1 d .
C8 C 0.3984(3) 0.76506(18) 0.30587(14) 0.0436(5) Uani 1 1 d .
H8 H 0.3551 0.8082 0.3476 0.052 Uiso 1 1 calc R
C6 C 0.4581(3) 0.59567(18) 0.23816(14) 0.0434(5) Uani 1 1 d .
H6 H 0.4544 0.5254 0.2355 0.052 Uiso 1 1 calc R
C7 C 0.3914(3) 0.66166(19) 0.29989(14) 0.0467(5) Uani 1 1 d .
H7 H 0.3424 0.6348 0.3368 0.056 Uiso 1 1 calc R
C1 C 0.6883(4) 0.94455(19) 0.08345(17) 0.0574(7) Uani 1 1 d .
H1A H 0.6208 0.9458 0.0329 0.069 Uiso 1 1 calc R
H1B H 0.7814 0.9123 0.0691 0.069 Uiso 1 1 calc R
O1 O 0.7118(5) 1.14576(19) 0.0986(2) 0.1353(14) Uani 1 1 d .
O2 O 0.8708(3) 1.0702(2) 0.2017(2) 0.1125(10) Uani 1 1 d .

loop_
_atom_site_aniso_label
_atom_site_aniso_U_11
_atom_site_aniso_U_22
_atom_site_aniso_U_33
_atom_site_aniso_U_23
_atom_site_aniso_U_13
_atom_site_aniso_U_12
C10 0.0481(13) 0.0333(11) 0.0394(11) 0.0097(9) 0.0021(9) 0.0027(9)
C9 0.0396(11) 0.0379(11) 0.0347(10) 0.0080(9) 0.0060(8) 0.0007(9)
C12 0.0490(13) 0.0428(13) 0.0436(12) 0.0033(10) 0.0107(10) 0.0099(10)
C14 0.0368(11) 0.0386(11) 0.0333(10) 0.0080(8) 0.0053(8) 0.0034(9)
C11 0.0471(13) 0.0357(11) 0.0457(12) 0.0079(10) 0.0028(10) 0.0048(10)
C13 0.0475(13) 0.0435(12) 0.0360(10) 0.0080(9) 0.0093(9) 0.0048(10)
C17 0.0436(12) 0.0409(12) 0.0354(10) 0.0139(9) 0.0100(9) 0.0036(9)
C18 0.0627(15) 0.0365(12) 0.0433(12) 0.0131(10) 0.0098(11) 0.0055(11)
C16 0.0396(11) 0.0379(11) 0.0370(10) 0.0107(9) 0.0017(9) 0.0016(9)
C15 0.0360(11) 0.0344(10) 0.0338(10) 0.0095(8) 0.0024(8) 0.0024(8)
C19 0.0489(13) 0.0352(11) 0.0424(11) 0.0093(9) 0.0157(10) 0.0043(10)
C21 0.0490(13) 0.0348(11) 0.0415(11) 0.0102(9) 0.0124(9) 0.0039(9)
C20 0.0444(12) 0.0348(11) 0.0366(10) 0.0058(9) 0.0083(9) 0.0035(9)
C23 0.0443(12) 0.0369(11) 0.0368(10) 0.0092(9) 0.0101(9) 0.0024(9)
C22 0.0398(11) 0.0391(11) 0.0347(10) 0.0088(9) 0.0085(8) 0.0044(9)
C25 0.0477(13) 0.0355(11) 0.0366(10) 0.0083(9) 0.0141(9) 0.0050(9)
C24 0.0418(12) 0.0385(11) 0.0335(10) 0.0107(9) 0.0086(8) 0.0031(9)
C26 0.0487(13) 0.0334(11) 0.0435(11) 0.0088(9) 0.0149(10) 0.0055(9)
C27 0.0540(14) 0.0447(13) 0.0421(12) 0.0095(10) 0.0114(10) 0.0060(11)
C28 0.0587(15) 0.0409(13) 0.0510(13) 0.0018(11) 0.0180(11) 0.0049(11)
C30 0.0476(14) 0.0594(17) 0.0727(18) 0.0159(14) 0.0178(13) 0.0129(12)
C29 0.0490(14) 0.0555(16) 0.0523(14) 0.0089(12) 0.0096(11) 0.0020(12)
C31 0.0588(16) 0.0463(15) 0.0710(17) 0.0034(13) 0.0276(14) 0.0117(12)
C32 0.0776(18) 0.0367(12) 0.0585(15) 0.0149(11) 0.0306(13) 0.0110(12)
O6 0.0910(14) 0.0339(9) 0.0574(10) 0.0126(8) 0.0238(10) 0.0099(9)
O3 0.0513(10) 0.0508(11) 0.0616(11) 0.0020(9) 0.0062(8) -0.0015(8)
O4 0.0679(13) 0.0862(16) 0.0693(13) -0.0122(11) 0.0018(10) 0.0361(12)
C38 0.0446(12) 0.0332(11) 0.0379(10) 0.0082(9) 0.0113(9) 0.0023(9)
C37 0.0512(14) 0.0478(13) 0.0432(12) 0.0193(10) 0.0112(10) 0.0021(11)
C39 0.0488(13) 0.0403(12) 0.0406(11) 0.0069(10) 0.0122(10) -0.0005(10)
C34 0.0469(13) 0.0551(15) 0.0442(12) 0.0144(11) 0.0077(10) 0.0027(11)
C36 0.0514(15) 0.0534(15) 0.0588(14) 0.0228(12) 0.0202(12) -0.0011(11)
C35 0.0422(13) 0.0584(16) 0.0590(15) 0.0150(12) 0.0116(11) -0.0033(11)
O10 0.0442(9) 0.0599(11) 0.0620(10) 0.0271(9) 0.0044(8) 0.0032(8)
O9 0.0607(12) 0.1036(17) 0.0628(12) 0.0390(12) 0.0032(9) -0.0288(12)
O8 0.137(2) 0.0402(10) 0.0682(12) 0.0194(9) 0.0429(13) 0.0016(11)
O7 0.262(4) 0.0565(14) 0.1058(19) 0.0398(14) 0.120(2) 0.0464(19)
O12 0.0984(16) 0.0407(10) 0.0677(12) 0.0040(9) 0.0324(11) 0.0118(10)
O13 0.0594(12) 0.0770(14) 0.0754(13) 0.0205(11) -0.0038(10) 0.0107(10)
O11 0.1220(19) 0.0420(10) 0.0800(13) 0.0164(10) 0.0598(13) 0.0136(11)
C42 0.090(2) 0.0411(14) 0.0588(16) 0.0065(12) 0.0136(15) 0.0187(14)
C41 0.0462(15) 0.074(2) 0.0727(18) 0.0188(16) 0.0003(13) 0.0027(13)
C40 0.0554(17) 0.073(2) 0.077(2) 0.0175(16) -0.0015(14) -0.0033(15)
C43 0.129(3) 0.0530(18) 0.0706(19) 0.0261(15) 0.031(2) -0.0121(18)
C44 0.0581(14) 0.0414(12) 0.0431(12) 0.0114(10) 0.0191(10) 0.0101(11)
C45 0.0661(16) 0.0387(12) 0.0518(13) 0.0133(11) 0.0242(12) 0.0052(11)
S1 0.0574(4) 0.0382(3) 0.0478(3) 0.0088(2) 0.0145(3) 0.0103(3)
S2 0.1075(7) 0.0356(3) 0.0946(6) 0.0161(4) 0.0608(5) 0.0020(4)
C4 0.0378(11) 0.0340(10) 0.0309(9) 0.0070(8) 0.0026(8) 0.0000(8)
C5 0.0395(11) 0.0347(11) 0.0372(10) 0.0092(9) 0.0015(8) -0.0015(9)
C3 0.0474(12) 0.0365(11) 0.0361(10) 0.0067(9) 0.0113(9) 0.0037(9)
C2 0.0484(13) 0.0371(11) 0.0381(11) 0.0107(9) 0.0111(9) 0.0036(9)
C8 0.0480(13) 0.0451(13) 0.0395(11) 0.0097(10) 0.0123(9) 0.0015(10)
C6 0.0460(13) 0.0381(12) 0.0470(12) 0.0137(10) 0.0036(10) -0.0034(10)
C7 0.0495(14) 0.0498(14) 0.0456(12) 0.0181(11) 0.0123(10) -0.0034(11)
C1 0.0829(19) 0.0429(14) 0.0559(14) 0.0163(11) 0.0336(14) 0.0076(13)
O1 0.250(4) 0.0535(14) 0.148(3) 0.0514(16) 0.140(3) 0.0398(18)
O2 0.0645(16) 0.101(2) 0.155(3) -0.0090(19) 0.0176(17) -0.0223(14)

loop_
_atom_type_symbol
_atom_type_description
_atom_type_scat_dispersion_real
_atom_type_scat_dispersion_imag
_atom_type_scat_source
C C 0.0033 0.0016 'International Tables Vol C Tables 4.2.6.8 and 6.1.1.4'
H H 0.0000 0.0000 'International Tables Vol C Tables 4.2.6.8 and 6.1.1.4'
O O 0.0106 0.0060 'International Tables Vol C Tables 4.2.6.8 and 6.1.1.4'
S S 0.1246 0.1234 'International Tables Vol C Tables 4.2.6.8 and 6.1.1.4'

loop_
_geom_angle_atom_site_label_1
_geom_angle_atom_site_label_2
_geom_angle_atom_site_label_3
_geom_angle
O11 C10 O6 120.9(2)
O11 C10 C5 126.8(2)
O6 C10 C5 112.32(19)
C8 C9 C20 120.88(19)
C8 C9 C4 119.2(2)
C20 C9 C4 119.93(18)
C13 C12 C11 119.9(2)
C13 C14 C15 119.3(2)
C13 C14 C24 120.84(19)
C15 C14 C24 119.90(18)
C16 C11 C12 121.4(2)
C12 C13 C14 121.3(2)
C22 C17 C15 120.32(19)
O7 C18 O8 119.8(2)
O7 C18 C16 126.5(2)
O8 C18 C16 113.5(2)
C11 C16 C15 120.1(2)
C11 C16 C18 119.0(2)
C15 C16 C18 120.92(19)
C17 C15 C14 118.63(19)
C17 C15 C16 123.36(19)
C14 C15 C16 117.99(19)
C29 C19 C26 118.4(2)
C29 C19 C20 117.4(2)
C26 C19 C20 124.0(2)
C20 C21 C2 120.7(2)
C20 C21 C32 125.5(2)
C2 C21 C32 113.83(19)
C21 C20 C9 119.21(19)
C21 C20 C19 118.64(19)
C9 C20 C19 122.02(19)
C24 C23 C22 120.5(2)
C24 C23 C45 125.61(19)
C22 C23 C45 113.85(19)
C17 C22 C23 121.32(19)
C17 C22 C44 124.70(19)
C23 C22 C44 113.98(19)
C34 C25 C38 118.3(2)
C34 C25 C24 117.3(2)
C38 C25 C24 124.3(2)
C23 C24 C14 119.27(19)
C23 C24 C25 118.96(19)
C14 C24 C25 121.59(18)
C28 C26 C19 119.1(2)
C28 C26 C27 119.7(2)
C19 C26 C27 121.1(2)
O4 C27 O3 122.3(2)
O4 C27 C26 126.3(2)
O3 C27 C26 111.4(2)
C31 C28 C26 121.5(2)
C31 C30 C29 119.7(3)
C19 C29 C30 121.6(2)
C28 C31 C30 119.7(2)
C21 C32 S2 103.47(16)
C10 O6 C42 116.2(2)
C27 O3 C40 117.0(2)
C37 C38 C25 119.3(2)
C37 C38 C39 119.6(2)
C25 C38 C39 121.15(19)
C36 C37 C38 121.3(2)
O9 C39 O10 122.7(2)
O9 C39 C38 126.3(2)
O10 C39 C38 111.01(19)
C35 C34 C25 121.5(2)
C37 C36 C35 119.9(2)
C36 C35 C34 119.7(2)
C39 O10 C41 116.6(2)
C18 O8 C43 117.1(2)
C22 C44 S1 103.24(15)
C23 C45 S1 103.13(15)
O13 S1 O12 117.64(13)
O13 S1 C44 108.98(13)
O12 S1 C44 111.83(12)
O13 S1 C45 109.05(13)
O12 S1 C45 111.58(12)
C44 S1 C45 95.49(11)
O1 S2 O2 117.9(2)
O1 S2 C32 112.30(16)
O2 S2 C32 108.62(17)
O1 S2 C1 111.88(17)
O2 S2 C1 108.22(16)
C32 S2 C1 95.54(12)
C3 C4 C9 118.45(19)
C3 C4 C5 123.32(19)
C9 C4 C5 118.21(18)
C6 C5 C4 119.8(2)
C6 C5 C10 119.1(2)
C4 C5 C10 121.13(18)
C2 C3 C4 120.5(2)
C3 C2 C21 121.2(2)
C3 C2 C1 125.0(2)
C21 C2 C1 113.8(2)
C7 C8 C9 121.2(2)
C5 C6 C7 121.5(2)
C8 C7 C6 120.1(2)
C2 C1 S2 103.42(16)

loop_
_geom_bond_atom_site_label_1
_geom_bond_atom_site_label_2
_geom_bond_distance
C10 O11 1.198(3)
C10 O6 1.329(3)
C10 C5 1.500(3)
C9 C8 1.416(3)
C9 C20 1.432(3)
C9 C4 1.433(3)
C12 C13 1.363(3)
C12 C11 1.401(3)
C14 C13 1.419(3)
C14 C15 1.428(3)
C14 C24 1.430(3)
C11 C16 1.374(3)
C17 C22 1.363(3)
C17 C15 1.418(3)
C18 O7 1.178(3)
C18 O8 1.308(3)
C18 C16 1.494(3)
C16 C15 1.438(3)
C19 C29 1.388(3)
C19 C26 1.406(3)
C19 C20 1.501(3)
C21 C20 1.369(3)
C21 C2 1.417(3)
C21 C32 1.505(3)
C23 C24 1.373(3)
C23 C22 1.414(3)
C23 C45 1.503(3)
C22 C44 1.506(3)
C25 C34 1.393(3)
C25 C38 1.404(3)
C25 C24 1.500(3)
C26 C28 1.396(3)
C26 C27 1.487(3)
C27 O4 1.194(3)
C27 O3 1.338(3)
C28 C31 1.374(4)
C30 C31 1.375(4)
C30 C29 1.390(4)
C32 S2 1.777(3)
O6 C42 1.447(3)
O3 C40 1.440(3)
C38 C37 1.399(3)
C38 C39 1.492(3)
C37 C36 1.373(4)
C39 O9 1.188(3)
C39 O10 1.347(3)
C34 C35 1.388(3)
C36 C35 1.375(4)
O10 C41 1.440(3)
O8 C43 1.451(3)
O12 S1 1.4356(19)
O13 S1 1.434(2)
C44 S1 1.776(2)
C45 S1 1.782(2)
S2 O1 1.409(3)
S2 O2 1.473(3)
S2 C1 1.777(3)
C4 C3 1.416(3)
C4 C5 1.439(3)
C5 C6 1.376(3)
C3 C2 1.363(3)
C2 C1 1.505(3)
C8 C7 1.363(3)
C6 C7 1.402(3)
